data_4317874
loop_
_publ_author_name
'Carsten Knapp'
'Enno Lork'
'Paul G. Watson'
'R\"udiger Mews'

_publ_contact_author
;
          R\"udiger Mews
          Institute of Inorganic and Physical Chemistry
          University of Bremen
          P.O.330 440
          D - 28334 Bremen
          Germany
;
_publ_contact_author_fax '+49 421 218 4267'
_publ_contact_author_phone '+49 421 218 3354'
_publ_section_title
;
 Lithium Fluoroarylamidinates: Syntheses, Structures, and Reactions
;
_journal_name_full 'Inorganic Chemistry'
_journal_page_first 2014
_journal_page_last 2025
_journal_paper_doi 10.1021/ic011099t
_journal_volume 41
_journal_year 2002
_chemical_formula_sum 'C21 H33 F5 Li N2 O2 Si2'
_chemical_formula_weight 503.61
_chemical_name_systematic
;
   ?
;
_space_group_IT_number 14
_symmetry_cell_setting monoclinic
_symmetry_space_group_name_Hall '-P 2yn'
_symmetry_space_group_name_H-M 'P 1 21/n 1'
_atom_sites_solution_hydrogens geom
_atom_sites_solution_primary direct
_atom_sites_solution_secondary difmap
_audit_creation_method SHELXL-97
_cell_angle_alpha 90.00
_cell_angle_beta 92.27(2)
_cell_angle_gamma 90.00
_cell_formula_units_Z 4
_cell_length_a 13.254(3)
_cell_length_b 14.005(5)
_cell_length_c 14.929(5)
_cell_measurement_reflns_used 37
_cell_measurement_temperature 173(2)
_cell_measurement_theta_max 12.510
_cell_measurement_theta_min 2.703
_cell_volume 2769.0(15)
_computing_cell_refinement 'Siemens XSCANS'
_computing_data_collection 'Siemens XSCANS'
_computing_data_reduction 'Siemens XSCANS'
_computing_molecular_graphics Diamond
_computing_publication_material 'SHELXL-97 (Sheldrick, 1997)'
_computing_structure_refinement 'SHELXL-97 (Sheldrick, 1997)'
_computing_structure_solution 'SHELXS-97 (Sheldrick, 1997)'
_diffrn_ambient_temperature 173(2)
_diffrn_measured_fraction_theta_full 0.981
_diffrn_measured_fraction_theta_max 0.981
_diffrn_measurement_device_type 'Siemens P4'
_diffrn_measurement_method '2\q/\w scans'
_diffrn_radiation_monochromator graphite
_diffrn_radiation_source 'normal-focus sealed tube'
_diffrn_radiation_type MoK\a
_diffrn_radiation_wavelength 0.71073
_diffrn_reflns_av_R_equivalents 0.0498
_diffrn_reflns_av_sigmaI/netI 0.0670
_diffrn_reflns_limit_h_max 15
_diffrn_reflns_limit_h_min -1
_diffrn_reflns_limit_k_max 1
_diffrn_reflns_limit_k_min -16
_diffrn_reflns_limit_l_max 17
_diffrn_reflns_limit_l_min -17
_diffrn_reflns_number 4553
_diffrn_reflns_theta_full 22.49
_diffrn_reflns_theta_max 22.49
_diffrn_reflns_theta_min 2.55
_diffrn_standards_decay_% 'random variation +/-2.0'
_diffrn_standards_interval_count 197
_diffrn_standards_number 3
_exptl_absorpt_coefficient_mu 0.180
_exptl_absorpt_correction_T_max 0.9315
_exptl_absorpt_correction_T_min 0.8997
_exptl_absorpt_correction_type none
_exptl_crystal_colour colorless
_exptl_crystal_density_diffrn 1.208
_exptl_crystal_density_method 'not measured'
_exptl_crystal_description blocks
_exptl_crystal_F_000 1060
_exptl_crystal_size_max 0.60
_exptl_crystal_size_mid 0.50
_exptl_crystal_size_min 0.40
_refine_diff_density_max 0.311
_refine_diff_density_min -0.228
_refine_diff_density_rms 0.048
_refine_ls_extinction_coef 0.0010(7)
_refine_ls_extinction_expression Fc^*^=kFc[1+0.001xFc^2^\l^3^/sin(2\q)]^-1/4^
_refine_ls_extinction_method SHELXL
_refine_ls_goodness_of_fit_ref 1.025
_refine_ls_hydrogen_treatment refU
_refine_ls_matrix_type full
_refine_ls_number_parameters 343
_refine_ls_number_reflns 3545
_refine_ls_number_restraints 0
_refine_ls_restrained_S_all 1.025
_refine_ls_R_factor_all 0.1225
_refine_ls_R_factor_gt 0.0680
_refine_ls_shift/su_max 0.002
_refine_ls_shift/su_mean 0.000
_refine_ls_structure_factor_coef Fsqd
_refine_ls_weighting_details 'calc w=1/[\s^2^(Fo^2^)+(0.1100P)^2^+0.3435P] where P=(Fo^2^+2Fc^2^)/3'
_refine_ls_weighting_scheme calc
_refine_ls_wR_factor_gt 0.1807
_refine_ls_wR_factor_ref 0.2045
_reflns_number_gt 2094
_reflns_number_total 3545
_reflns_threshold_expression >2sigma(I)
_cod_data_source_file ic011099t_10.cif
_cod_data_source_block 6e
_cod_depositor_comments
;
The following automatic conversions were performed:

'_symmetry_cell_setting' value 'Monoclinic' changed to 'monoclinic'
according to the built-in table from CIF Core dictionary named
'cif_core.dic' version 2.4.1 from 2010-06-29.

Automatic conversion script
Id: cif_fix_values 1646 2011-03-28 12:23:43Z adriana 

The following automatic conversions were performed:
data name '_publ_contact_autor' replaced with '_publ_contact_author'
as specified in the replacement file
'/home/antanas/src/cod-tools/trunk/data/replacement-values/replacement_tags.lst'.

Automatic conversion script
Id: cif_correct_tags 4998 2017-03-02 13:24:31Z antanas 
;
_cod_database_code 4317874

loop_
_symmetry_equiv_pos_as_xyz
'x, y, z'
'-x+1/2, y+1/2, -z+1/2'
'-x, -y, -z'
'x-1/2, -y-1/2, z-1/2'

loop_
_atom_site_label
_atom_site_type_symbol
_atom_site_fract_x
_atom_site_fract_y
_atom_site_fract_z
_atom_site_U_iso_or_equiv
_atom_site_adp_type
_atom_site_occupancy
_atom_site_symmetry_multiplicity
_atom_site_calc_flag
_atom_site_refinement_flags
_atom_site_disorder_assembly
_atom_site_disorder_group
Li1 Li 0.3473(6) 1.1322(6) 0.2058(6) 0.069(2) Uani 1 1 d . B .
N1 N 0.4801(3) 1.2051(3) 0.1970(3) 0.0569(11) Uani 1 1 d . . .
Si1 Si 0.51907(11) 1.32027(10) 0.19243(12) 0.0674(5) Uani 1 1 d . . .
C8 C 0.6545(4) 1.3443(4) 0.2217(5) 0.101(2) Uani 1 1 d . . .
H8A H 0.6738 1.3119 0.2780 0.123(6) Uiso 1 1 calc R . .
H8B H 0.6649 1.4132 0.2286 0.123(6) Uiso 1 1 calc R . .
H8C H 0.6962 1.3204 0.1737 0.123(6) Uiso 1 1 calc R . .
C9 C 0.4883(7) 1.3668(5) 0.0812(5) 0.131(3) Uani 1 1 d . . .
H9A H 0.5322 1.3371 0.0378 0.123(6) Uiso 1 1 calc R . .
H9B H 0.4985 1.4362 0.0809 0.123(6) Uiso 1 1 calc R . .
H9C H 0.4176 1.3525 0.0647 0.123(6) Uiso 1 1 calc R . .
C10 C 0.4464(5) 1.3884(4) 0.2772(5) 0.106(2) Uani 1 1 d . . .
H10A H 0.3739 1.3778 0.2660 0.123(6) Uiso 1 1 calc R . .
H10B H 0.4614 1.4567 0.2722 0.123(6) Uiso 1 1 calc R . .
H10C H 0.4662 1.3661 0.3376 0.123(6) Uiso 1 1 calc R . .
N2 N 0.4672(3) 1.0421(3) 0.1953(3) 0.0581(11) Uani 1 1 d . . .
Si2 Si 0.49622(10) 0.92399(10) 0.19759(11) 0.0656(5) Uani 1 1 d . . .
C11 C 0.5536(4) 0.8840(4) 0.3073(4) 0.0893(19) Uani 1 1 d . . .
H11A H 0.6215 0.9110 0.3155 0.123(6) Uiso 1 1 calc R . .
H11B H 0.5577 0.8141 0.3083 0.123(6) Uiso 1 1 calc R . .
H11C H 0.5116 0.9057 0.3559 0.123(6) Uiso 1 1 calc R . .
C12 C 0.5832(5) 0.8870(4) 0.1084(5) 0.098(2) Uani 1 1 d . . .
H12A H 0.5555 0.9079 0.0498 0.123(6) Uiso 1 1 calc R . .
H12B H 0.5901 0.8173 0.1087 0.123(6) Uiso 1 1 calc R . .
H12C H 0.6496 0.9163 0.1200 0.123(6) Uiso 1 1 calc R . .
C13 C 0.3743(4) 0.8599(4) 0.1792(5) 0.090(2) Uani 1 1 d . . .
H13A H 0.3261 0.8824 0.2226 0.123(6) Uiso 1 1 calc R . .
H13B H 0.3852 0.7912 0.1871 0.123(6) Uiso 1 1 calc R . .
H13C H 0.3474 0.8724 0.1183 0.123(6) Uiso 1 1 calc R . .
C1 C 0.5209(3) 1.1198(3) 0.1993(3) 0.0507(12) Uani 1 1 d . . .
C2 C 0.6364(4) 1.1149(3) 0.2102(4) 0.0531(12) Uani 1 1 d . . .
C3 C 0.6961(4) 1.1189(4) 0.1370(4) 0.0678(15) Uani 1 1 d . . .
F1 F 0.6549(3) 1.1234(2) 0.0538(2) 0.0958(11) Uani 1 1 d . . .
C4 C 0.8010(5) 1.1208(4) 0.1464(7) 0.090(2) Uani 1 1 d . . .
F2 F 0.8566(3) 1.1269(3) 0.0734(4) 0.1371(18) Uani 1 1 d . . .
C5 C 0.8440(5) 1.1186(4) 0.2306(9) 0.103(3) Uani 1 1 d . . .
F3 F 0.9466(2) 1.1209(2) 0.2403(4) 0.155(2) Uani 1 1 d . . .
C6 C 0.7865(5) 1.1140(4) 0.3045(6) 0.089(2) Uani 1 1 d . . .
F4 F 0.8309(3) 1.1115(3) 0.3868(3) 0.1356(18) Uani 1 1 d . . .
C7 C 0.6844(4) 1.1122(3) 0.2921(4) 0.0637(14) Uani 1 1 d . . .
F5 F 0.6297(3) 1.1101(2) 0.3662(2) 0.0893(11) Uani 1 1 d . . .
O1 O 0.2341(3) 1.1373(3) 0.1216(3) 0.0875(13) Uani 1 1 d . . .
C14 C 0.2004(5) 1.0620(5) 0.0654(5) 0.106(2) Uani 1 1 d . B .
H14A H 0.1710 1.0102 0.1012 0.29(2) Uiso 1 1 calc R . .
H14B H 0.2571 1.0356 0.0322 0.29(2) Uiso 1 1 calc R . .
C15 C 0.1232(7) 1.1029(6) 0.0028(6) 0.150(4) Uani 1 1 d . . .
H15A H 0.1423 1.0920 -0.0598 0.29(2) Uiso 1 1 calc R B .
H15B H 0.0571 1.0720 0.0114 0.29(2) Uiso 1 1 calc R . .
C16 C 0.1165(8) 1.2041(7) 0.0206(6) 0.144(3) Uani 1 1 d . B .
H16A H 0.0456 1.2263 0.0190 0.29(2) Uiso 1 1 calc R A 1
H16B H 0.1553 1.2419 -0.0223 0.29(2) Uiso 1 1 calc R A 1
C17 C 0.1634(17) 1.2082(18) 0.1132(12) 0.134(10) Uani 0.50 1 d P B 1
H17A H 0.1957 1.2711 0.1238 0.29(2) Uiso 0.50 1 calc PR B 1
H17B H 0.1111 1.1992 0.1580 0.29(2) Uiso 0.50 1 calc PR B 1
C17A C 0.2077(15) 1.2252(12) 0.0667(13) 0.094(6) Uani 0.50 1 d P B 2
H17C H 0.1998 1.2813 0.1061 0.29(2) Uiso 0.50 1 calc PR B 2
H17D H 0.2611 1.2390 0.0241 0.29(2) Uiso 0.50 1 calc PR B 2
O2 O 0.2914(3) 1.1399(3) 0.3234(3) 0.0915(13) Uani 1 1 d . . .
C18 C 0.2141(6) 1.0799(7) 0.3517(7) 0.130(3) Uani 1 1 d . B .
H18A H 0.1476 1.1021 0.3275 0.29(2) Uiso 1 1 calc R C 1
H18B H 0.2250 1.0135 0.3313 0.29(2) Uiso 1 1 calc R C 1
C19 C 0.218(4) 1.084(5) 0.441(3) 0.34(4) Uani 0.50 1 d P B 1
H19A H 0.2349 1.0203 0.4655 0.29(2) Uiso 0.50 1 calc PR B 1
H19B H 0.1514 1.1030 0.4620 0.29(2) Uiso 0.50 1 calc PR B 1
C20 C 0.296(3) 1.154(2) 0.475(2) 0.164(11) Uani 0.50 1 d P B 1
H20A H 0.2641 1.2092 0.5051 0.29(2) Uiso 0.50 1 calc PR B 1
H20B H 0.3456 1.1239 0.5173 0.29(2) Uiso 0.50 1 calc PR B 1
C21 C 0.3388(17) 1.1811(17) 0.396(2) 0.078(6) Uani 0.50 1 d P B 1
H21A H 0.3353 1.2515 0.3900 0.29(2) Uiso 0.50 1 calc PR B 1
H21B H 0.4109 1.1625 0.3984 0.29(2) Uiso 0.50 1 calc PR B 1
C19A C 0.262(3) 1.0362(18) 0.431(2) 0.173(15) Uani 0.50 1 d P B 2
H19C H 0.2132 1.0367 0.4797 0.29(2) Uiso 0.50 1 calc PR B 2
H19D H 0.2771 0.9687 0.4175 0.29(2) Uiso 0.50 1 calc PR B 2
C20A C 0.335(3) 1.073(4) 0.457(2) 0.196(14) Uani 0.50 1 d P B 2
H20C H 0.3881 1.0232 0.4645 0.29(2) Uiso 0.50 1 calc PR B 2
H20D H 0.3234 1.0996 0.5170 0.29(2) Uiso 0.50 1 calc PR B 2
C21A C 0.371(3) 1.143(4) 0.405(3) 0.19(2) Uani 0.50 1 d P B 2

loop_
_atom_site_aniso_label
_atom_site_aniso_U_11
_atom_site_aniso_U_22
_atom_site_aniso_U_33
_atom_site_aniso_U_23
_atom_site_aniso_U_13
_atom_site_aniso_U_12
Li1 0.051(5) 0.065(5) 0.091(6) -0.001(5) -0.012(4) -0.002(4)
N1 0.048(2) 0.044(2) 0.077(3) 0.002(2) -0.006(2) -0.0037(19)
Si1 0.0559(9) 0.0441(8) 0.1013(13) 0.0040(8) -0.0088(8) -0.0003(6)
C8 0.061(4) 0.055(3) 0.187(7) -0.009(4) -0.001(4) -0.009(3)
C9 0.173(8) 0.092(5) 0.125(6) 0.032(5) -0.022(6) -0.026(5)
C10 0.080(4) 0.066(4) 0.172(7) -0.032(4) 0.007(4) -0.002(3)
N2 0.047(2) 0.046(2) 0.080(3) 0.004(2) -0.010(2) -0.0060(19)
Si2 0.0559(9) 0.0454(8) 0.0944(12) 0.0014(8) -0.0122(8) -0.0057(7)
C11 0.083(4) 0.063(4) 0.120(5) 0.013(4) -0.022(4) -0.009(3)
C12 0.097(5) 0.068(4) 0.131(6) -0.018(4) 0.012(4) 0.001(3)
C13 0.085(4) 0.053(3) 0.130(5) 0.004(3) -0.019(4) -0.021(3)
C1 0.043(3) 0.050(3) 0.058(3) -0.002(3) -0.006(2) -0.004(2)
C2 0.050(3) 0.038(3) 0.071(4) -0.003(3) -0.005(3) -0.007(2)
C3 0.066(4) 0.049(3) 0.088(4) -0.010(3) 0.005(3) -0.007(3)
F1 0.102(3) 0.102(3) 0.084(2) -0.009(2) 0.023(2) -0.016(2)
C4 0.056(4) 0.048(3) 0.170(7) -0.019(4) 0.037(5) -0.009(3)
F2 0.092(3) 0.096(3) 0.229(5) -0.027(3) 0.083(3) -0.015(2)
C5 0.039(4) 0.041(3) 0.228(10) -0.001(5) -0.018(5) 0.000(3)
F3 0.043(2) 0.070(2) 0.350(7) -0.002(3) -0.023(3) 0.0031(16)
C6 0.066(4) 0.048(3) 0.148(7) 0.009(4) -0.048(5) -0.007(3)
F4 0.116(3) 0.097(3) 0.185(4) 0.031(3) -0.097(3) -0.021(2)
C7 0.064(4) 0.047(3) 0.079(4) 0.001(3) -0.011(3) -0.006(3)
F5 0.104(3) 0.086(2) 0.076(2) 0.0060(19) -0.028(2) -0.0149(19)
O1 0.068(2) 0.088(3) 0.105(3) -0.026(3) -0.030(2) 0.015(2)
C14 0.120(5) 0.085(5) 0.109(5) -0.004(4) -0.038(4) -0.005(4)
C15 0.176(8) 0.129(7) 0.138(7) -0.013(6) -0.085(6) 0.039(6)
C16 0.165(8) 0.117(7) 0.145(8) 0.003(6) -0.061(7) 0.014(6)
C17 0.14(2) 0.17(2) 0.088(14) -0.047(13) -0.043(12) 0.103(17)
C17A 0.105(14) 0.057(8) 0.119(17) 0.003(11) -0.012(11) 0.013(9)
O2 0.077(3) 0.110(4) 0.087(3) -0.008(3) 0.000(2) -0.024(2)
C18 0.112(6) 0.135(7) 0.143(8) 0.007(6) 0.022(6) -0.047(6)
C19 0.25(5) 0.61(10) 0.15(3) 0.02(5) 0.11(4) -0.13(6)
C20 0.21(3) 0.15(2) 0.13(2) -0.015(16) -0.02(2) -0.05(2)
C21 0.061(12) 0.110(12) 0.061(12) 0.011(9) -0.025(11) -0.018(9)
C19A 0.16(2) 0.122(16) 0.23(4) 0.12(2) -0.06(2) -0.051(16)
C20A 0.18(3) 0.32(5) 0.080(17) 0.05(3) -0.044(18) 0.01(4)
C21A 0.10(2) 0.40(7) 0.09(2) -0.03(4) 0.014(18) -0.04(3)

loop_
_atom_type_symbol
_atom_type_description
_atom_type_scat_dispersion_real
_atom_type_scat_dispersion_imag
_atom_type_scat_source
C C 0.0033 0.0016 'International Tables Vol C Tables 4.2.6.8 and 6.1.1.4'
H H 0.0000 0.0000 'International Tables Vol C Tables 4.2.6.8 and 6.1.1.4'
Li Li -0.0003 0.0001 'International Tables Vol C Tables 4.2.6.8 and 6.1.1.4'
N N 0.0061 0.0033 'International Tables Vol C Tables 4.2.6.8 and 6.1.1.4'
O O 0.0106 0.0060 'International Tables Vol C Tables 4.2.6.8 and 6.1.1.4'
F F 0.0171 0.0103 'International Tables Vol C Tables 4.2.6.8 and 6.1.1.4'
Si Si 0.0817 0.0704 'International Tables Vol C Tables 4.2.6.8 and 6.1.1.4'

loop_
_geom_angle_atom_site_label_1
_geom_angle_atom_site_label_2
_geom_angle_atom_site_label_3
_geom_angle
_geom_angle_site_symmetry_1
_geom_angle_site_symmetry_3
_geom_angle_publ_flag
O1 Li1 O2 105.9(4) . . ?
O1 Li1 N2 124.3(5) . . ?
O2 Li1 N2 115.6(5) . . ?
O1 Li1 N1 126.3(5) . . ?
O2 Li1 N1 113.1(4) . . ?
N2 Li1 N1 68.2(3) . . ?
O1 Li1 C1 136.7(5) . . ?
O2 Li1 C1 117.4(4) . . ?
N2 Li1 C1 34.0(2) . . ?
N1 Li1 C1 34.3(2) . . ?
C1 N1 Si1 137.9(3) . . ?
C1 N1 Li1 84.1(4) . . ?
Si1 N1 Li1 137.9(3) . . ?
N1 Si1 C9 108.7(3) . . ?
N1 Si1 C8 117.0(2) . . ?
C9 Si1 C8 109.2(4) . . ?
N1 Si1 C10 106.9(3) . . ?
C9 Si1 C10 109.3(4) . . ?
C8 Si1 C10 105.4(3) . . ?
C1 N2 Si2 133.8(3) . . ?
C1 N2 Li1 84.6(4) . . ?
Si2 N2 Li1 141.0(3) . . ?
N2 Si2 C13 105.8(2) . . ?
N2 Si2 C11 113.2(2) . . ?
C13 Si2 C11 107.8(3) . . ?
N2 Si2 C12 113.7(3) . . ?
C13 Si2 C12 108.6(3) . . ?
C11 Si2 C12 107.5(3) . . ?
N2 C1 N1 122.5(4) . . ?
N2 C1 C2 120.6(4) . . ?
N1 C1 C2 116.8(4) . . ?
N2 C1 Li1 61.4(3) . . ?
N1 C1 Li1 61.5(3) . . ?
C2 C1 Li1 171.3(4) . . ?
C7 C2 C3 117.0(5) . . ?
C7 C2 C1 121.8(5) . . ?
C3 C2 C1 121.1(5) . . ?
F1 C3 C2 120.9(5) . . ?
F1 C3 C4 117.5(6) . . ?
C2 C3 C4 121.6(6) . . ?
F2 C4 C5 121.9(7) . . ?
F2 C4 C3 119.8(8) . . ?
C5 C4 C3 118.2(7) . . ?
C4 C5 F3 118.5(9) . . ?
C4 C5 C6 121.4(6) . . ?
F3 C5 C6 120.0(9) . . ?
F4 C6 C7 121.4(8) . . ?
F4 C6 C5 120.2(7) . . ?
C7 C6 C5 118.3(7) . . ?
F5 C7 C2 119.5(5) . . ?
F5 C7 C6 117.0(6) . . ?
C2 C7 C6 123.4(7) . . ?
C17 O1 C14 106.8(10) . . ?
C17 O1 C17A 38.4(10) . . ?
C14 O1 C17A 103.0(8) . . ?
C17 O1 Li1 127.0(9) . . ?
C14 O1 Li1 125.7(4) . . ?
C17A O1 Li1 122.9(8) . . ?
O1 C14 C15 106.5(6) . . ?
C16 C15 C14 108.1(7) . . ?
C17A C16 C15 103.8(10) . . ?
C17A C16 C17 38.4(9) . . ?
C15 C16 C17 100.4(11) . . ?
O1 C17 C16 108.4(12) . . ?
C16 C17A O1 105.8(12) . . ?
C21 O2 C18 109.5(14) . . ?
C21 O2 C21A 26(2) . . ?
C18 O2 C21A 105.1(19) . . ?
C21 O2 Li1 124.4(13) . . ?
C18 O2 Li1 123.4(5) . . ?
C21A O2 Li1 115.5(15) . . ?
C19 C18 O2 106(2) . . ?
C19 C18 C19A 37(3) . . ?
O2 C18 C19A 101.4(14) . . ?
C18 C19 C20 112(3) . . ?
C21 C20 C19 101(2) . . ?
O2 C21 C20 112(2) . . ?
C20A C19A C18 115(2) . . ?
C19A C20A C21A 116(3) . . ?
C20A C21A O2 100(3) . . ?

loop_
_geom_bond_atom_site_label_1
_geom_bond_atom_site_label_2
_geom_bond_distance
_geom_bond_site_symmetry_2
_geom_bond_publ_flag
Li1 O1 1.920(9) . ?
Li1 O2 1.936(11) . ?
Li1 N2 2.040(9) . ?
Li1 N1 2.044(9) . ?
Li1 C1 2.313(9) . ?
N1 C1 1.311(5) . ?
N1 Si1 1.695(4) . ?
Si1 C9 1.816(7) . ?
Si1 C8 1.861(6) . ?
Si1 C10 1.880(7) . ?
N2 C1 1.299(5) . ?
N2 Si2 1.699(4) . ?
Si2 C13 1.859(5) . ?
Si2 C11 1.865(6) . ?
Si2 C12 1.869(7) . ?
C1 C2 1.535(6) . ?
C2 C7 1.356(7) . ?
C2 C3 1.376(7) . ?
C3 F1 1.338(7) . ?
C3 C4 1.393(8) . ?
C4 F2 1.342(8) . ?
C4 C5 1.359(11) . ?
C5 F3 1.363(7) . ?
C5 C6 1.366(11) . ?
C6 F4 1.342(8) . ?
C6 C7 1.360(8) . ?
C7 F5 1.347(6) . ?
O1 C17 1.367(19) . ?
O1 C14 1.409(7) . ?
O1 C17A 1.512(18) . ?
C14 C15 1.473(9) . ?
C15 C16 1.445(11) . ?
C16 C17A 1.40(2) . ?
C16 C17 1.50(2) . ?
O2 C21 1.36(3) . ?
O2 C18 1.403(8) . ?
O2 C21A 1.58(4) . ?
C18 C19 1.33(4) . ?
C18 C19A 1.46(3) . ?
C19 C20 1.49(5) . ?
C20 C21 1.39(4) . ?
C19A C20A 1.15(4) . ?
C20A C21A 1.36(6) . ?

loop_
_geom_torsion_atom_site_label_1
_geom_torsion_atom_site_label_2
_geom_torsion_atom_site_label_3
_geom_torsion_atom_site_label_4
_geom_torsion
_geom_torsion_site_symmetry_1
_geom_torsion_site_symmetry_2
_geom_torsion_site_symmetry_3
_geom_torsion_site_symmetry_4
_geom_torsion_publ_flag
O1 Li1 N1 C1 -121.8(6) . . . . ?
O2 Li1 N1 C1 105.2(5) . . . . ?
N2 Li1 N1 C1 -4.4(3) . . . . ?
O1 Li1 N1 Si1 60.0(8) . . . . ?
O2 Li1 N1 Si1 -73.1(6) . . . . ?
N2 Li1 N1 Si1 177.4(4) . . . . ?
C1 Li1 N1 Si1 -178.2(6) . . . . ?
C1 N1 Si1 C9 107.5(6) . . . . ?
Li1 N1 Si1 C9 -75.2(6) . . . . ?
C1 N1 Si1 C8 -16.8(7) . . . . ?
Li1 N1 Si1 C8 160.6(5) . . . . ?
C1 N1 Si1 C10 -134.6(6) . . . . ?
Li1 N1 Si1 C10 42.8(6) . . . . ?
O1 Li1 N2 C1 124.3(6) . . . . ?
O2 Li1 N2 C1 -101.7(5) . . . . ?
N1 Li1 N2 C1 4.4(3) . . . . ?
O1 Li1 N2 Si2 -65.1(8) . . . . ?
O2 Li1 N2 Si2 68.9(7) . . . . ?
N1 Li1 N2 Si2 175.0(4) . . . . ?
C1 Li1 N2 Si2 170.5(6) . . . . ?
C1 N2 Si2 C13 -175.6(5) . . . . ?
Li1 N2 Si2 C13 17.5(6) . . . . ?
C1 N2 Si2 C11 66.6(6) . . . . ?
Li1 N2 Si2 C11 -100.3(6) . . . . ?
C1 N2 Si2 C12 -56.5(6) . . . . ?
Li1 N2 Si2 C12 136.6(6) . . . . ?
Si2 N2 C1 N1 -179.4(4) . . . . ?
Li1 N2 C1 N1 -7.6(5) . . . . ?
Si2 N2 C1 C2 -1.5(8) . . . . ?
Li1 N2 C1 C2 170.3(5) . . . . ?
Si2 N2 C1 Li1 -171.8(6) . . . . ?
Si1 N1 C1 N2 -174.2(4) . . . . ?
Li1 N1 C1 N2 7.6(5) . . . . ?
Si1 N1 C1 C2 7.9(8) . . . . ?
Li1 N1 C1 C2 -170.4(5) . . . . ?
Si1 N1 C1 Li1 178.2(6) . . . . ?
O1 Li1 C1 N2 -84.1(7) . . . . ?
O2 Li1 C1 N2 95.8(5) . . . . ?
N1 Li1 C1 N2 -172.7(5) . . . . ?
O1 Li1 C1 N1 88.6(7) . . . . ?
O2 Li1 C1 N1 -91.5(5) . . . . ?
N2 Li1 C1 N1 172.7(5) . . . . ?
O1 Li1 C1 C2 170(2) . . . . ?
O2 Li1 C1 C2 -10(3) . . . . ?
N2 Li1 C1 C2 -106(3) . . . . ?
N1 Li1 C1 C2 81(3) . . . . ?
N2 C1 C2 C7 -88.8(6) . . . . ?
N1 C1 C2 C7 89.2(6) . . . . ?
Li1 C1 C2 C7 12(3) . . . . ?
N2 C1 C2 C3 95.1(6) . . . . ?
N1 C1 C2 C3 -86.9(6) . . . . ?
Li1 C1 C2 C3 -164(2) . . . . ?
C7 C2 C3 F1 -178.9(4) . . . . ?
C1 C2 C3 F1 -2.6(7) . . . . ?
C7 C2 C3 C4 -0.5(7) . . . . ?
C1 C2 C3 C4 175.8(4) . . . . ?
F1 C3 C4 F2 0.0(7) . . . . ?
C2 C3 C4 F2 -178.4(5) . . . . ?
F1 C3 C4 C5 178.4(5) . . . . ?
C2 C3 C4 C5 0.0(8) . . . . ?
F2 C4 C5 F3 -1.3(9) . . . . ?
C3 C4 C5 F3 -179.7(4) . . . . ?
F2 C4 C5 C6 178.9(5) . . . . ?
C3 C4 C5 C6 0.5(9) . . . . ?
C4 C5 C6 F4 179.7(5) . . . . ?
F3 C5 C6 F4 -0.1(9) . . . . ?
C4 C5 C6 C7 -0.4(9) . . . . ?
F3 C5 C6 C7 179.7(5) . . . . ?
C3 C2 C7 F5 178.7(4) . . . . ?
C1 C2 C7 F5 2.5(7) . . . . ?
C3 C2 C7 C6 0.5(8) . . . . ?
C1 C2 C7 C6 -175.7(5) . . . . ?
F4 C6 C7 F5 1.5(7) . . . . ?
C5 C6 C7 F5 -178.3(5) . . . . ?
F4 C6 C7 C2 179.8(5) . . . . ?
C5 C6 C7 C2 -0.1(8) . . . . ?
O2 Li1 O1 C17 57.9(15) . . . . ?
N2 Li1 O1 C17 -164.5(15) . . . . ?
N1 Li1 O1 C17 -77.8(16) . . . . ?
C1 Li1 O1 C17 -122.1(15) . . . . ?
O2 Li1 O1 C14 -112.4(6) . . . . ?
N2 Li1 O1 C14 25.1(9) . . . . ?
N1 Li1 O1 C14 111.9(7) . . . . ?
C1 Li1 O1 C14 67.5(9) . . . . ?
O2 Li1 O1 C17A 105.0(10) . . . . ?
N2 Li1 O1 C17A -117.4(10) . . . . ?
N1 Li1 O1 C17A -30.7(12) . . . . ?
C1 Li1 O1 C17A -75.1(11) . . . . ?
C17 O1 C14 C15 17.1(14) . . . . ?
C17A O1 C14 C15 -22.5(10) . . . . ?
Li1 O1 C14 C15 -170.9(7) . . . . ?
O1 C14 C15 C16 2.9(11) . . . . ?
C14 C15 C16 C17A 19.7(14) . . . . ?
C14 C15 C16 C17 -19.5(14) . . . . ?
C14 O1 C17 C16 -31(2) . . . . ?
C17A O1 C17 C16 59.1(16) . . . . ?
Li1 O1 C17 C16 157.4(10) . . . . ?
C17A C16 C17 O1 -68.1(17) . . . . ?
C15 C16 C17 O1 31(2) . . . . ?
C15 C16 C17A O1 -33.6(14) . . . . ?
C17 C16 C17A O1 55.8(17) . . . . ?
C17 O1 C17A C16 -65(2) . . . . ?
C14 O1 C17A C16 35.8(13) . . . . ?
Li1 O1 C17A C16 -174.6(8) . . . . ?
O1 Li1 O2 C21 -148.4(12) . . . . ?
N2 Li1 O2 C21 69.8(12) . . . . ?
N1 Li1 O2 C21 -6.1(13) . . . . ?
C1 Li1 O2 C21 31.7(13) . . . . ?
O1 Li1 O2 C18 52.2(8) . . . . ?
N2 Li1 O2 C18 -89.7(7) . . . . ?
N1 Li1 O2 C18 -165.5(6) . . . . ?
C1 Li1 O2 C18 -127.7(7) . . . . ?
O1 Li1 O2 C21A -176(2) . . . . ?
N2 Li1 O2 C21A 42(2) . . . . ?
N1 Li1 O2 C21A -34(2) . . . . ?
C1 Li1 O2 C21A 4(3) . . . . ?
C21 O2 C18 C19 -2(4) . . . . ?
C21A O2 C18 C19 25(4) . . . . ?
Li1 O2 C18 C19 161(3) . . . . ?
C21 O2 C18 C19A -40(2) . . . . ?
C21A O2 C18 C19A -13(3) . . . . ?
Li1 O2 C18 C19A 122.2(16) . . . . ?
O2 C18 C19 C20 4(6) . . . . ?
C19A C18 C19 C20 92(5) . . . . ?
C18 C19 C20 C21 -5(7) . . . . ?
C18 O2 C21 C20 -2(3) . . . . ?
C21A O2 C21 C20 -86(6) . . . . ?
Li1 O2 C21 C20 -164(2) . . . . ?
C19 C20 C21 O2 4(5) . . . . ?
C19 C18 C19A C20A -87(6) . . . . ?
O2 C18 C19A C20A 13(4) . . . . ?
C18 C19A C20A C21A -7(7) . . . . ?
C19A C20A C21A O2 -2(7) . . . . ?
C21 O2 C21A C20A 114(7) . . . . ?
C18 O2 C21A C20A 11(4) . . . . ?
Li1 O2 C21A C20A -129(3) . . . . ?
